data_1547570
loop_
_publ_author_name
'Xu, Bo'
'Xun, Wen'
'Wang, Tingzhong'
'Qiu, Fayang G.'

_publ_section_title
;
 Total Synthesis of (+)-Aplykurodinone-1.
;
_journal_issue 18
_journal_name_full 'Organic letters'
_journal_page_first 4861
_journal_page_last 4863
_journal_paper_doi 10.1021/acs.orglett.7b02350
_journal_volume 19
_journal_year 2017
_chemical_absolute_configuration ad
_chemical_formula_moiety 'C20 H30 O3'
_chemical_formula_sum 'C20 H30 O3'
_chemical_formula_weight 318.44
_chemical_name_systematic
;
 ? 
;
_space_group_crystal_system monoclinic
_space_group_IT_number 4
_space_group_name_Hall 'P 2yb'
_space_group_name_H-M_alt 'P 1 21 1'
_symmetry_space_group_name_Hall 'P 2yb'
_symmetry_space_group_name_H-M 'P 1 21 1'
_atom_sites_solution_hydrogens geom
_atom_sites_solution_primary direct
_atom_sites_solution_secondary difmap
_audit_creation_date 2017-05-17
_audit_creation_method
;
Olex2 1.2
(compiled 2015.01.26 svn.r3150 for OlexSys, GUI svn.r4998)
;
_cell_angle_alpha 90.00
_cell_angle_beta 95.120(2)
_cell_angle_gamma 90.00
_cell_formula_units_Z 2
_cell_length_a 10.1944(2)
_cell_length_b 6.53348(13)
_cell_length_c 13.5748(3)
_cell_measurement_reflns_used 8046
_cell_measurement_temperature 125(11)
_cell_measurement_theta_max 66.6130
_cell_measurement_theta_min 4.3430
_cell_volume 900.54(3)
_computing_cell_refinement
;
CrysAlisPro, Agilent Technologies,
Version 1.171.37.35h (release 09-02-2015 CrysAlis171 .NET)
(compiled Feb  9 2015,16:26:32)
;
_computing_data_collection
;
CrysAlisPro, Agilent Technologies,
Version 1.171.37.35h (release 09-02-2015 CrysAlis171 .NET)
(compiled Feb  9 2015,16:26:32)
;
_computing_data_reduction
;
CrysAlisPro, Agilent Technologies,
Version 1.171.37.35h (release 09-02-2015 CrysAlis171 .NET)
(compiled Feb  9 2015,16:26:32)
;
_computing_molecular_graphics 'Olex2 (Dolomanov et al., 2009)'
_computing_publication_material 'Olex2 (Dolomanov et al., 2009)'
_computing_structure_refinement 'ShelXL (Sheldrick, 2008)'
_computing_structure_solution 'ShelXS (Sheldrick, 2008)'
_diffrn_ambient_environment N~2~
_diffrn_ambient_temperature 125(11)
_diffrn_detector 'CCD plate'
_diffrn_detector_area_resol_mean 10.4015
_diffrn_detector_type Ruby
_diffrn_measured_fraction_theta_full 0.998
_diffrn_measured_fraction_theta_max 0.998
_diffrn_measurement_details
;
#__ type_ start__ end____ width___ exp.time_
  1 omega    0.00  121.00   1.0000    1.0000
omega____ theta____ kappa____ phi______ frames
    -       41.2882   19.0000   90.0000 121

#__ type_ start__ end____ width___ exp.time_
  2 omega  -33.00   66.00   1.0000    1.0000
omega____ theta____ kappa____ phi______ frames
    -       41.2882  -38.0000   90.0000 99

#__ type_ start__ end____ width___ exp.time_
  3 omega   17.00  116.00   1.0000    1.0000
omega____ theta____ kappa____ phi______ frames
    -       41.2882   38.0000 -180.0000 99

#__ type_ start__ end____ width___ exp.time_
  4 omega   63.00  165.00   1.0000    1.2250
omega____ theta____ kappa____ phi______ frames
    -       92.5000   61.0000  150.0000 102

#__ type_ start__ end____ width___ exp.time_
  5 omega   19.00   96.00   1.0000    1.2250
omega____ theta____ kappa____ phi______ frames
    -       92.5000 -125.0000 -180.0000 77

#__ type_ start__ end____ width___ exp.time_
  6 omega   19.00   77.00   1.0000    1.2250
omega____ theta____ kappa____ phi______ frames
    -       92.5000  -45.0000  150.0000 58

#__ type_ start__ end____ width___ exp.time_
  7 omega   64.00  169.00   1.0000    1.2250
omega____ theta____ kappa____ phi______ frames
    -       92.5000   30.0000  -30.0000 105

#__ type_ start__ end____ width___ exp.time_
  8 omega   16.00   69.00   1.0000    1.2250
omega____ theta____ kappa____ phi______ frames
    -       92.5000  -30.0000   90.0000 53

#__ type_ start__ end____ width___ exp.time_
  9 omega   19.00   96.00   1.0000    1.2250
omega____ theta____ kappa____ phi______ frames
    -       92.5000 -125.0000   60.0000 77

#__ type_ start__ end____ width___ exp.time_
 10 omega   63.00  165.00   1.0000    1.2250
omega____ theta____ kappa____ phi______ frames
    -       92.5000   61.0000 -120.0000 102

#__ type_ start__ end____ width___ exp.time_
 11 omega   10.00   83.00   1.0000    1.2250
omega____ theta____ kappa____ phi______ frames
    -       92.5000  -94.0000  120.0000 73

#__ type_ start__ end____ width___ exp.time_
 12 omega   60.00  169.00   1.0000    1.2250
omega____ theta____ kappa____ phi______ frames
    -       92.5000   77.0000 -180.0000 109

#__ type_ start__ end____ width___ exp.time_
 13 omega   16.00   69.00   1.0000    1.2250
omega____ theta____ kappa____ phi______ frames
    -       92.5000  -30.0000  -60.0000 53

#__ type_ start__ end____ width___ exp.time_
 14 omega    9.00  128.00   1.0000    1.2250
omega____ theta____ kappa____ phi______ frames
    -       92.5000  -87.0000  100.0000 119

#__ type_ start__ end____ width___ exp.time_
 15 omega   16.00   69.00   1.0000    1.2250
omega____ theta____ kappa____ phi______ frames
    -       92.5000  -30.0000 -120.0000 53

#__ type_ start__ end____ width___ exp.time_
 16 omega   10.00   83.00   1.0000    1.2250
omega____ theta____ kappa____ phi______ frames
    -       92.5000  -94.0000 -180.0000 73

#__ type_ start__ end____ width___ exp.time_
 17 omega   20.00  122.00   1.0000    1.2250
omega____ theta____ kappa____ phi______ frames
    -       92.5000  -61.0000    0.0000 102

#__ type_ start__ end____ width___ exp.time_
 18 omega   67.00  166.00   1.0000    1.2250
omega____ theta____ kappa____ phi______ frames
    -       92.5000   45.0000  -90.0000 99

#__ type_ start__ end____ width___ exp.time_
 19 omega   19.00   96.00   1.0000    1.2250
omega____ theta____ kappa____ phi______ frames
    -       92.5000 -125.0000  -60.0000 77

#__ type_ start__ end____ width___ exp.time_
 20 omega   60.00  169.00   1.0000    1.2250
omega____ theta____ kappa____ phi______ frames
    -       92.5000   77.0000    0.0000 109

#__ type_ start__ end____ width___ exp.time_
 21 omega   60.00  169.00   1.0000    1.2250
omega____ theta____ kappa____ phi______ frames
    -       92.5000   77.0000  150.0000 109

#__ type_ start__ end____ width___ exp.time_
 22 omega   60.00  170.00   1.0000    1.2250
omega____ theta____ kappa____ phi______ frames
    -       92.5000   79.0000  126.9895 110

#__ type_ start__ end____ width___ exp.time_
 23 omega   19.00   96.00   1.0000    1.2250
omega____ theta____ kappa____ phi______ frames
    -       92.5000 -125.0000 -120.0000 77

#__ type_ start__ end____ width___ exp.time_
 24 omega   40.00  174.00   1.0000    1.2250
omega____ theta____ kappa____ phi______ frames
    -       92.5000   15.0000   90.0000 134

#__ type_ start__ end____ width___ exp.time_
 25 omega   10.00   83.00   1.0000    1.2250
omega____ theta____ kappa____ phi______ frames
    -       92.5000  -94.0000   60.0000 73

#__ type_ start__ end____ width___ exp.time_
 26 omega   73.00  166.00   1.0000    1.2250
omega____ theta____ kappa____ phi______ frames
    -       92.5000  125.0000 -120.0000 93

#__ type_ start__ end____ width___ exp.time_
 27 omega  -97.00  -18.00   1.0000    1.0000
omega____ theta____ kappa____ phi______ frames
    -      -41.2882  125.0000  -90.0000 79

#__ type_ start__ end____ width___ exp.time_
 28 omega -117.00   -9.00   1.0000    1.0000
omega____ theta____ kappa____ phi______ frames
    -      -41.2882  -77.0000   30.0000 108

#__ type_ start__ end____ width___ exp.time_
 29 omega    9.00  117.00   1.0000    1.0000
omega____ theta____ kappa____ phi______ frames
    -       41.2882   77.0000 -120.0000 108
;
_diffrn_measurement_device 'four-circle diffractometer'
_diffrn_measurement_device_type 'Xcalibur, Ruby, Gemini ultra'
_diffrn_measurement_method '\w scans'
_diffrn_orient_matrix_UB_11 0.0248438000
_diffrn_orient_matrix_UB_12 -0.1976979000
_diffrn_orient_matrix_UB_13 0.0606649000
_diffrn_orient_matrix_UB_21 -0.0966802000
_diffrn_orient_matrix_UB_22 0.0736975000
_diffrn_orient_matrix_UB_23 0.0734533000
_diffrn_orient_matrix_UB_31 -0.1142662000
_diffrn_orient_matrix_UB_32 -0.1052401000
_diffrn_orient_matrix_UB_33 -0.0625260000
_diffrn_radiation_monochromator mirror
_diffrn_radiation_probe x-ray
_diffrn_radiation_type CuK\a
_diffrn_radiation_wavelength 1.54184
_diffrn_reflns_av_R_equivalents 0.0603
_diffrn_reflns_av_unetI/netI 0.0341
_diffrn_reflns_limit_h_max 12
_diffrn_reflns_limit_h_min -12
_diffrn_reflns_limit_k_max 7
_diffrn_reflns_limit_k_min -7
_diffrn_reflns_limit_l_max 16
_diffrn_reflns_limit_l_min -16
_diffrn_reflns_number 15746
_diffrn_reflns_theta_full 66.75
_diffrn_reflns_theta_max 66.75
_diffrn_reflns_theta_min 4.35
_diffrn_source 'sealed X-ray tube'
_diffrn_source_type 'Enhance Ultra (Cu) X-ray Source'
_exptl_absorpt_coefficient_mu 0.606
_exptl_absorpt_correction_T_max 1.00000
_exptl_absorpt_correction_T_min 0.31588
_exptl_absorpt_correction_type multi-scan
_exptl_absorpt_process_details
;
CrysAlisPro, Agilent Technologies,
Version 1.171.37.35h (release 09-02-2015 CrysAlis171 .NET)
(compiled Feb  9 2015,16:26:32)
Empirical absorption correction using spherical harmonics,
 implemented in SCALE3 ABSPACK scaling algorithm.
;
_exptl_crystal_colour 'clear light colourless'
_exptl_crystal_colour_lustre clear
_exptl_crystal_colour_modifier light
_exptl_crystal_colour_primary colourless
_exptl_crystal_density_diffrn 1.174
_exptl_crystal_density_method 'not measured'
_exptl_crystal_description needle
_exptl_crystal_F_000 348
_exptl_crystal_size_max 2.0
_exptl_crystal_size_mid 0.1
_exptl_crystal_size_min 0.05
_refine_diff_density_max 0.168
_refine_diff_density_min -0.202
_refine_diff_density_rms 0.038
_refine_ls_abs_structure_details 'Flack H D (1983), Acta Cryst. A39, 876-881'
_refine_ls_abs_structure_Flack 0.2(2)
_refine_ls_extinction_method none
_refine_ls_goodness_of_fit_ref 1.071
_refine_ls_hydrogen_treatment constr
_refine_ls_matrix_type full
_refine_ls_number_parameters 212
_refine_ls_number_reflns 3186
_refine_ls_number_restraints 1
_refine_ls_restrained_S_all 1.071
_refine_ls_R_factor_all 0.0467
_refine_ls_R_factor_gt 0.0419
_refine_ls_shift/su_max 0.000
_refine_ls_shift/su_mean 0.000
_refine_ls_structure_factor_coef Fsqd
_refine_ls_weighting_details 'calc w=1/[\s^2^(Fo^2^)+(0.0640P)^2^+0.0909P] where P=(Fo^2^+2Fc^2^)/3'
_refine_ls_weighting_scheme calc
_refine_ls_wR_factor_gt 0.1050
_refine_ls_wR_factor_ref 0.1101
_reflns_number_gt 2956
_reflns_number_total 3186
_reflns_threshold_expression >2sigma(I)
_cod_data_source_file ol7b02350_si_002.cif
_cod_data_source_block exp_895
_cod_database_code 1547570
_reflns_odcompleteness_completeness 99.10
_reflns_odcompleteness_iscentric 1
_reflns_odcompleteness_theta 66.97
_olex2_refinement_description
;
1. Fixed Uiso
 At 1.2 times of:
  All C(H) groups, All C(H,H) groups
 At 1.5 times of:
  All C(H,H,H) groups
2.a Ternary CH refined with riding coordinates:
 C7(H7), C8(H8), C9(H9), C10(H10), C12(H12)
2.b Secondary CH2 refined with riding coordinates:
 C4(H4A,H4B), C13(H13A,H13B), C14(H14A,H14B), C16(H16A,H16B), C17(H17A,H17B),
 C19(H19A,H19B)
2.c Aromatic/amide H refined with riding coordinates:
 C22(H22)
2.d Idealised Me refined as rotating group:
 C11(H11A,H11B,H11C), C20(H20A,H20B,H20C), C21(H21A,H21B,H21C), C23(H23A,H23B,
 H23C)
;
_olex2_date_sample_data_collection 2017-05-16
_olex2_submission_special_instructions 'No special instructions were received'

loop_
_space_group_symop_id
_space_group_symop_operation_xyz
1 'x, y, z'
2 '-x, y+1/2, -z'

loop_
_atom_site_label
_atom_site_type_symbol
_atom_site_fract_x
_atom_site_fract_y
_atom_site_fract_z
_atom_site_U_iso_or_equiv
_atom_site_adp_type
_atom_site_occupancy
_atom_site_calc_flag
_atom_site_refinement_flags_posn
O1 O 0.50612(12) 0.2793(2) 0.08515(10) 0.0374(3) Uani 1 d .
O2 O 0.94315(12) 0.0914(2) -0.04245(10) 0.0368(3) Uani 1 d .
O3 O 0.44099(13) 0.2595(2) -0.07499(11) 0.0420(4) Uani 1 d .
C4 C 1.06057(17) 0.1170(3) 0.11998(14) 0.0331(4) Uani 1 d .
H4A H 1.1197 0.2226 0.1000 0.040 Uiso 1 calc R
H4B H 1.1077 -0.0120 0.1252 0.040 Uiso 1 calc R
C5 C 0.52958(18) 0.2826(3) -0.01081(16) 0.0348(4) Uani 1 d .
C6 C 0.94114(17) 0.1007(3) 0.04694(14) 0.0312(4) Uani 1 d .
C7 C 1.00743(18) 0.1724(3) 0.21870(14) 0.0336(4) Uani 1 d .
H7 H 0.9926 0.3206 0.2184 0.040 Uiso 1 calc R
C8 C 0.74172(17) 0.3019(3) 0.08332(14) 0.0315(4) Uani 1 d .
H8 H 0.8017 0.4178 0.0966 0.038 Uiso 1 calc R
C9 C 0.62562(17) 0.3184(3) 0.14911(14) 0.0342(4) Uani 1 d .
H9 H 0.6224 0.4578 0.1755 0.041 Uiso 1 calc R
C10 C 0.81779(17) 0.0993(3) 0.10177(13) 0.0298(4) Uani 1 d .
H10 H 0.7616 -0.0162 0.0791 0.036 Uiso 1 calc R
C11 C 0.8798(2) -0.1639(3) 0.23208(16) 0.0386(5) Uani 1 d .
H11A H 0.9356 -0.2253 0.1870 0.058 Uiso 1 calc GR
H11B H 0.7936 -0.2240 0.2228 0.058 Uiso 1 calc GR
H11C H 0.9164 -0.1870 0.2988 0.058 Uiso 1 calc GR
C12 C 1.1066(2) 0.1241(4) 0.30797(15) 0.0410(5) Uani 1 d .
H12 H 1.1249 -0.0230 0.3063 0.049 Uiso 1 calc R
C13 C 0.77421(18) 0.1639(3) 0.28171(15) 0.0369(5) Uani 1 d .
H13A H 0.7772 0.0856 0.3426 0.044 Uiso 1 calc R
H13B H 0.8024 0.3024 0.2983 0.044 Uiso 1 calc R
C14 C 0.63327(19) 0.1683(3) 0.23371(15) 0.0385(5) Uani 1 d .
H14A H 0.6078 0.0330 0.2095 0.046 Uiso 1 calc R
H14B H 0.5736 0.2093 0.2819 0.046 Uiso 1 calc R
C15 C 1.4147(2) 0.6729(3) 0.37794(15) 0.0423(5) Uani 1 d .
C16 C 1.2377(2) 0.2361(4) 0.29944(16) 0.0437(5) Uani 1 d .
H16A H 1.2967 0.2037 0.3573 0.052 Uiso 1 calc R
H16B H 1.2771 0.1833 0.2422 0.052 Uiso 1 calc R
C17 C 0.67245(18) 0.3207(3) -0.02135(15) 0.0361(4) Uani 1 d .
H17A H 0.6853 0.4564 -0.0479 0.043 Uiso 1 calc R
H17B H 0.7067 0.2205 -0.0651 0.043 Uiso 1 calc R
C18 C 0.86974(17) 0.0676(3) 0.21231(14) 0.0323(4) Uani 1 d .
C19 C 1.2276(2) 0.4698(4) 0.29001(19) 0.0488(6) Uani 1 d .
H19A H 1.1840 0.5050 0.2258 0.059 Uiso 1 calc R
H19B H 1.1749 0.5226 0.3403 0.059 Uiso 1 calc R
C20 C 1.0544(2) 0.1707(5) 0.40808(16) 0.0532(6) Uani 1 d .
H20A H 1.0207 0.3079 0.4077 0.080 Uiso 1 calc GR
H20B H 1.1247 0.1571 0.4597 0.080 Uiso 1 calc GR
H20C H 0.9853 0.0762 0.4195 0.080 Uiso 1 calc GR
C21 C 1.3436(3) 0.7302(5) 0.46561(18) 0.0653(8) Uani 1 d .
H21A H 1.3148 0.8699 0.4593 0.098 Uiso 1 calc GR
H21B H 1.4018 0.7151 0.5248 0.098 Uiso 1 calc GR
H21C H 1.2686 0.6424 0.4690 0.098 Uiso 1 calc GR
C22 C 1.3612(2) 0.5666(4) 0.30142(17) 0.0479(5) Uani 1 d .
H22 H 1.4126 0.5503 0.2487 0.057 Uiso 1 calc R
C23 C 1.5534(3) 0.7482(5) 0.3815(2) 0.0671(8) Uani 1 d .
H23A H 1.5542 0.8947 0.3866 0.101 Uiso 1 calc GR
H23B H 1.5913 0.7078 0.3222 0.101 Uiso 1 calc GR
H23C H 1.6037 0.6904 0.4378 0.101 Uiso 1 calc GR

loop_
_atom_site_aniso_label
_atom_site_aniso_U_11
_atom_site_aniso_U_22
_atom_site_aniso_U_33
_atom_site_aniso_U_23
_atom_site_aniso_U_13
_atom_site_aniso_U_12
O1 0.0298(7) 0.0394(8) 0.0437(8) 0.0010(6) 0.0078(6) 0.0020(6)
O2 0.0402(7) 0.0392(8) 0.0325(7) -0.0019(6) 0.0111(5) 0.0033(6)
O3 0.0383(8) 0.0341(8) 0.0521(9) 0.0009(7) -0.0033(7) 0.0012(6)
C4 0.0308(9) 0.0320(10) 0.0377(11) 0.0005(8) 0.0089(8) 0.0021(8)
C5 0.0351(10) 0.0252(10) 0.0443(11) 0.0003(8) 0.0048(9) 0.0015(7)
C6 0.0357(9) 0.0244(8) 0.0345(10) -0.0010(8) 0.0087(7) 0.0036(8)
C7 0.0340(10) 0.0329(9) 0.0341(10) -0.0009(8) 0.0047(8) 0.0016(8)
C8 0.0305(9) 0.0291(9) 0.0356(10) -0.0007(8) 0.0073(7) 0.0004(8)
C9 0.0306(9) 0.0346(10) 0.0379(11) -0.0051(8) 0.0066(8) 0.0020(8)
C10 0.0295(8) 0.0283(9) 0.0324(10) -0.0024(8) 0.0072(7) -0.0004(8)
C11 0.0406(10) 0.0359(11) 0.0405(11) 0.0037(9) 0.0097(8) 0.0014(8)
C12 0.0396(10) 0.0436(12) 0.0392(11) 0.0002(9) 0.0002(8) 0.0020(9)
C13 0.0372(10) 0.0415(11) 0.0334(10) -0.0031(9) 0.0102(8) 0.0016(8)
C14 0.0368(10) 0.0430(11) 0.0377(11) -0.0014(9) 0.0139(8) 0.0024(9)
C15 0.0571(12) 0.0360(10) 0.0338(11) 0.0063(9) 0.0035(9) -0.0081(9)
C16 0.0351(10) 0.0542(14) 0.0410(12) -0.0022(10) -0.0002(9) 0.0027(9)
C17 0.0337(9) 0.0374(10) 0.0380(10) 0.0021(9) 0.0080(8) 0.0052(8)
C18 0.0329(9) 0.0332(10) 0.0316(10) -0.0003(8) 0.0072(7) -0.0003(8)
C19 0.0395(12) 0.0504(14) 0.0567(14) -0.0101(11) 0.0054(10) -0.0021(10)
C20 0.0471(12) 0.0744(17) 0.0376(12) 0.0002(12) 0.0011(10) -0.0011(12)
C21 0.098(2) 0.0609(17) 0.0371(13) -0.0053(12) 0.0087(13) -0.0060(15)
C22 0.0434(11) 0.0522(14) 0.0490(13) -0.0057(11) 0.0094(10) -0.0021(10)
C23 0.0670(16) 0.0638(17) 0.0680(17) 0.0109(14) -0.0087(13) -0.0244(14)

loop_
_atom_type_symbol
_atom_type_description
_atom_type_scat_dispersion_real
_atom_type_scat_dispersion_imag
_atom_type_scat_source
C C 0.0181 0.0091 'International Tables Vol C Tables 4.2.6.8 and 6.1.1.4'
H H 0.0000 0.0000 'International Tables Vol C Tables 4.2.6.8 and 6.1.1.4'
O O 0.0492 0.0322 'International Tables Vol C Tables 4.2.6.8 and 6.1.1.4'

loop_
_geom_angle_atom_site_label_1
_geom_angle_atom_site_label_2
_geom_angle_atom_site_label_3
_geom_angle
C5 O1 C9 111.31(14)
C6 C4 C7 105.35(14)
O1 C5 C17 110.72(17)
O3 C5 O1 120.71(17)
O3 C5 C17 128.56(19)
O2 C6 C4 125.19(16)
O2 C6 C10 125.26(16)
C4 C6 C10 109.55(15)
C4 C7 C12 112.42(16)
C4 C7 C18 103.57(15)
C12 C7 C18 118.60(17)
C10 C8 C9 111.41(15)
C17 C8 C9 102.48(14)
C17 C8 C10 113.73(15)
O1 C9 C8 106.63(14)
O1 C9 C14 108.92(16)
C14 C9 C8 113.81(15)
C6 C10 C8 109.98(15)
C6 C10 C18 104.33(14)
C8 C10 C18 113.12(15)
C16 C12 C7 110.92(17)
C20 C12 C7 113.70(17)
C20 C12 C16 110.17(18)
C14 C13 C18 111.58(16)
C9 C14 C13 108.70(16)
C22 C15 C21 124.1(2)
C22 C15 C23 121.3(2)
C23 C15 C21 114.6(2)
C19 C16 C12 115.32(19)
C5 C17 C8 105.63(16)
C7 C18 C10 102.84(14)
C11 C18 C7 112.16(16)
C11 C18 C10 108.06(16)
C11 C18 C13 109.22(16)
C13 C18 C7 113.60(16)
C13 C18 C10 110.70(15)
C22 C19 C16 111.0(2)
C15 C22 C19 127.6(2)

loop_
_geom_bond_atom_site_label_1
_geom_bond_atom_site_label_2
_geom_bond_distance
O1 C5 1.345(2)
O1 C9 1.454(2)
O2 C6 1.217(2)
O3 C5 1.207(2)
C4 C6 1.504(3)
C4 C7 1.533(3)
C5 C17 1.497(3)
C6 C10 1.517(2)
C7 C12 1.540(3)
C7 C18 1.557(3)
C8 C9 1.549(2)
C8 C10 1.543(3)
C8 C17 1.534(3)
C9 C14 1.507(3)
C10 C18 1.560(3)
C11 C18 1.538(3)
C12 C16 1.537(3)
C12 C20 1.533(3)
C13 C14 1.524(3)
C13 C18 1.548(3)
C15 C21 1.495(3)
C15 C22 1.326(3)
C15 C23 1.493(3)
C16 C19 1.535(4)
C19 C22 1.497(3)
